data_7028512
loop_
_publ_author_name
'Ibrahim, Abeer A.'
'Khaledi, Hamid'
'Hassandarvish, Pouya'
'Mohd Ali, Hapipah'
'Karimian, Hamed'

_publ_section_title
;
 Indole-7-carbaldehyde thiosemicarbazone as a flexidentate ligand toward
 Zn(II), Cd(II), Pd(II) and Pt(II) ions: cytotoxic and apoptosis-inducing
 properties of the Pt(II) complex.
;
_journal_issue 10
_journal_name_full 'Dalton transactions (Cambridge, England : 2003)'
_journal_page_first 3850
_journal_page_last 3860
_journal_paper_doi 10.1039/c3dt53032a
_journal_volume 43
_journal_year 2014
_chemical_formula_moiety 'C24 H26 Cd N8 O4 S2, 2(C H4 O)'
_chemical_formula_sum 'C26 H34 Cd N8 O6 S2'
_chemical_formula_weight 731.13
_chemical_name_systematic
; 
 ? 
;
_space_group_IT_number 2
_symmetry_cell_setting triclinic
_symmetry_space_group_name_Hall '-P 1'
_symmetry_space_group_name_H-M 'P -1'
_atom_sites_solution_hydrogens geom
_atom_sites_solution_primary direct
_atom_sites_solution_secondary difmap
_audit_creation_method SHELXL-97
_cell_angle_alpha 83.91(3)
_cell_angle_beta 80.87(3)
_cell_angle_gamma 77.10(4)
_cell_formula_units_Z 4
_cell_length_a 12.223(7)
_cell_length_b 14.649(9)
_cell_length_c 19.869(11)
_cell_measurement_reflns_used 2468
_cell_measurement_temperature 296(2)
_cell_measurement_theta_max 20.86
_cell_measurement_theta_min 2.41
_cell_volume 3415(3)
_computing_cell_refinement 'Bruker SAINT'
_computing_data_collection 'Bruker APEX2'
_computing_data_reduction 'Bruker SAINT'
_computing_molecular_graphics 'Bruker SHELXTL'
_computing_publication_material 'Bruker SHELXTL'
_computing_structure_refinement 'SHELXL-97 (Sheldrick, 2008)'
_computing_structure_solution 'SHELXS-97 (Sheldrick, 2008)'
_diffrn_ambient_temperature 296(2)
_diffrn_measured_fraction_theta_full 0.979
_diffrn_measured_fraction_theta_max 0.979
_diffrn_measurement_device_type 'Bruker APEX-II CCD'
_diffrn_measurement_method '\f and \w scans'
_diffrn_radiation_monochromator graphite
_diffrn_radiation_source 'fine-focus sealed tube'
_diffrn_radiation_type MoK\a
_diffrn_radiation_wavelength 0.71073
_diffrn_reflns_av_R_equivalents 0.0908
_diffrn_reflns_av_sigmaI/netI 0.1852
_diffrn_reflns_limit_h_max 14
_diffrn_reflns_limit_h_min -14
_diffrn_reflns_limit_k_max 17
_diffrn_reflns_limit_k_min -16
_diffrn_reflns_limit_l_max 23
_diffrn_reflns_limit_l_min -23
_diffrn_reflns_number 19610
_diffrn_reflns_theta_full 25.25
_diffrn_reflns_theta_max 25.25
_diffrn_reflns_theta_min 1.04
_exptl_absorpt_coefficient_mu 0.810
_exptl_absorpt_correction_T_max 0.9761
_exptl_absorpt_correction_T_min 0.8881
_exptl_absorpt_correction_type multi-scan
_exptl_absorpt_process_details SADABS
_exptl_crystal_colour yellow
_exptl_crystal_density_diffrn 1.422
_exptl_crystal_density_method 'not measured'
_exptl_crystal_description Plate
_exptl_crystal_F_000 1496
_exptl_crystal_size_max 0.15
_exptl_crystal_size_mid 0.11
_exptl_crystal_size_min 0.03
_refine_diff_density_max 0.939
_refine_diff_density_min -0.843
_refine_diff_density_rms 0.118
_refine_ls_extinction_method none
_refine_ls_goodness_of_fit_ref 0.964
_refine_ls_hydrogen_treatment constr
_refine_ls_matrix_type full
_refine_ls_number_parameters 787
_refine_ls_number_reflns 12116
_refine_ls_number_restraints 3
_refine_ls_restrained_S_all 0.964
_refine_ls_R_factor_all 0.1902
_refine_ls_R_factor_gt 0.0800
_refine_ls_shift/su_max 0.000
_refine_ls_shift/su_mean 0.000
_refine_ls_structure_factor_coef Fsqd
_refine_ls_weighting_details 'calc w=1/[\s^2^(Fo^2^)+(0.0976P)^2^] where P=(Fo^2^+2Fc^2^)/3'
_refine_ls_weighting_scheme calc
_refine_ls_wR_factor_gt 0.1848
_refine_ls_wR_factor_ref 0.2349
_reflns_number_gt 5254
_reflns_number_total 12116
_reflns_threshold_expression >2sigma(I)
_cod_data_source_file c3dt53032a.txt
_cod_data_source_block '[Cd(LH2)2(OAc)2]'
_cod_depositor_comments
;
The following automatic conversions were performed:

'_symmetry_cell_setting' value 'Triclinic' changed to 'triclinic'
according to
/usr/data/users/saulius/automatic-downloads/current/RSC/lib/dictionaries/cif_core.dic
dictionary named 'cif_core.dic' version 2.4.2 from
2011-04-26.

'_exptl_absorpt_correction_type' value 'MULTI-SCAN'
changed to 'multi-scan' according to
/usr/data/users/saulius/automatic-downloads/current/RSC/lib/dictionaries/cif_core.dic
dictionary named 'cif_core.dic' version 2.4.2 from
2011-04-26.

'_geom_bond_publ_flag' value 'Y' changed to 'y'
according to
/usr/data/users/saulius/automatic-downloads/current/RSC/lib/dictionaries/cif_core.dic
dictionary named 'cif_core.dic' version 2.4.2 from 2011-04-26 (19
times).

'_geom_angle_publ_flag' value 'Y' changed to 'y' according
to
/usr/data/users/saulius/automatic-downloads/current/RSC/lib/dictionaries/cif_core.dic
dictionary named 'cif_core.dic' version 2.4.2 from 2011-04-26 (12
times).

Automatic conversion script
Id: cif_fix_values 2281 2013-09-26 08:29:07Z andrius 
;
_cod_database_code 7028512

loop_
_symmetry_equiv_pos_as_xyz
'x, y, z'
'-x, -y, -z'

loop_
_atom_site_label
_atom_site_type_symbol
_atom_site_fract_x
_atom_site_fract_y
_atom_site_fract_z
_atom_site_U_iso_or_equiv
_atom_site_adp_type
_atom_site_occupancy
_atom_site_symmetry_multiplicity
_atom_site_calc_flag
_atom_site_refinement_flags
Cd1 Cd -0.06038(6) 0.33169(6) 0.25918(4) 0.0660(3) Uani 1 1 d .
S1 S -0.0619(2) 0.3795(2) 0.38085(14) 0.0772(9) Uani 1 1 d .
S2 S -0.2551(2) 0.4096(2) 0.23264(14) 0.0777(9) Uani 1 1 d .
O1 O 0.0081(6) 0.1740(5) 0.2884(3) 0.069(2) Uani 1 1 d .
O2 O -0.0338(5) 0.1999(5) 0.1848(3) 0.0645(19) Uani 1 1 d .
O3 O 0.1120(7) 0.3462(6) 0.2107(3) 0.086(2) Uani 1 1 d .
O4 O 0.0409(7) 0.4565(8) 0.1379(5) 0.120(4) Uani 1 1 d .
N1 N 0.4592(8) 0.3390(7) 0.4396(4) 0.077(3) Uani 1 1 d .
H1N H 0.4119 0.3318 0.4138 0.092 Uiso 1 1 calc R
N2 N 0.2094(6) 0.3615(6) 0.4662(4) 0.062(2) Uani 1 1 d .
N3 N 0.0982(6) 0.3689(6) 0.4555(4) 0.062(2) Uani 1 1 d .
H3N H 0.0433 0.3785 0.4886 0.075 Uiso 1 1 calc R
N4 N 0.1644(7) 0.3390(6) 0.3445(4) 0.071(3) Uani 1 1 d .
H4A H 0.2324 0.3300 0.3539 0.085 Uiso 1 1 calc R
H4B H 0.1529 0.3336 0.3036 0.085 Uiso 1 1 calc R
N5 N -0.2332(8) 0.3359(7) -0.0860(4) 0.081(3) Uani 1 1 d .
H5N H -0.2003 0.3396 -0.0514 0.097 Uiso 1 1 calc R
N6 N -0.3298(6) 0.3776(6) 0.0531(4) 0.060(2) Uani 1 1 d .
N7 N -0.3340(6) 0.3876(6) 0.1229(4) 0.060(2) Uani 1 1 d .
H7N H -0.3952 0.3856 0.1506 0.072 Uiso 1 1 calc R
N8 N -0.1507(7) 0.4056(7) 0.1036(4) 0.083(3) Uani 1 1 d .
H8A H -0.1484 0.4009 0.0606 0.100 Uiso 1 1 calc R
H8B H -0.0920 0.4139 0.1190 0.100 Uiso 1 1 calc R
C1 C 0.5750(10) 0.3274(11) 0.4207(7) 0.099(4) Uani 1 1 d .
H1 H 0.6139 0.3111 0.3781 0.119 Uiso 1 1 calc R
C2 C 0.6226(11) 0.3435(10) 0.4739(7) 0.097(4) Uani 1 1 d .
H2 H 0.6994 0.3402 0.4743 0.116 Uiso 1 1 calc R
C3 C 0.5356(11) 0.3664(10) 0.5285(7) 0.087(4) Uani 1 1 d .
C4 C 0.5284(12) 0.3854(11) 0.5966(7) 0.102(5) Uani 1 1 d .
H4 H 0.5947 0.3837 0.6147 0.122 Uiso 1 1 calc R
C5 C 0.4278(12) 0.4063(12) 0.6369(7) 0.112(6) Uani 1 1 d .
H5 H 0.4258 0.4216 0.6814 0.135 Uiso 1 1 calc R
C6 C 0.3260(11) 0.4053(9) 0.6131(6) 0.093(4) Uani 1 1 d .
H6 H 0.2578 0.4198 0.6420 0.111 Uiso 1 1 calc R
C7 C 0.3258(9) 0.3832(8) 0.5476(5) 0.065(3) Uani 1 1 d .
C8 C 0.4311(10) 0.3639(8) 0.5069(6) 0.069(3) Uani 1 1 d .
C9 C 0.2171(9) 0.3840(8) 0.5259(5) 0.066(3) Uani 1 1 d .
H9 H 0.1511 0.4013 0.5562 0.079 Uiso 1 1 calc R
C10 C 0.0789(8) 0.3607(8) 0.3920(5) 0.060(3) Uani 1 1 d .
C11 C -0.1809(14) 0.3218(10) -0.1520(7) 0.112(5) Uani 1 1 d .
H11 H -0.1037 0.3165 -0.1664 0.134 Uiso 1 1 calc R
C12 C -0.2574(18) 0.3170(11) -0.1927(7) 0.124(6) Uani 1 1 d .
H12 H -0.2418 0.3065 -0.2389 0.148 Uiso 1 1 calc R
C13 C -0.3661(15) 0.3307(10) -0.1526(7) 0.092(4) Uani 1 1 d .
C14 C -0.4733(18) 0.3340(11) -0.1652(8) 0.119(6) Uani 1 1 d .
H14 H -0.4852 0.3252 -0.2090 0.142 Uiso 1 1 calc R
C15 C -0.5639(15) 0.3501(11) -0.1145(7) 0.109(5) Uani 1 1 d .
H15 H -0.6372 0.3531 -0.1232 0.131 Uiso 1 1 calc R
C16 C -0.5428(12) 0.3619(10) -0.0494(6) 0.096(4) Uani 1 1 d .
H16 H -0.6046 0.3732 -0.0152 0.116 Uiso 1 1 calc R
C17 C -0.4380(9) 0.3579(8) -0.0323(5) 0.065(3) Uani 1 1 d .
C18 C -0.3485(10) 0.3431(7) -0.0855(5) 0.063(3) Uani 1 1 d .
C19 C -0.4248(8) 0.3715(8) 0.0363(5) 0.066(3) Uani 1 1 d .
H19 H -0.4877 0.3760 0.0699 0.079 Uiso 1 1 calc R
C20 C -0.2438(8) 0.4002(7) 0.1458(5) 0.057(3) Uani 1 1 d .
C21 C 0.0025(8) 0.1476(7) 0.2336(5) 0.052(3) Uani 1 1 d .
C22 C 0.0475(12) 0.0427(10) 0.2191(6) 0.104(5) Uani 1 1 d .
H22A H 0.1277 0.0316 0.2045 0.157 Uiso 1 1 calc R
H22B H 0.0104 0.0278 0.1838 0.157 Uiso 1 1 calc R
H22C H 0.0321 0.0037 0.2600 0.157 Uiso 1 1 calc R
C23 C 0.1230(8) 0.4048(9) 0.1617(5) 0.066(3) Uani 1 1 d .
C24 C 0.2382(10) 0.4148(10) 0.1295(6) 0.096(4) Uani 1 1 d .
H24A H 0.2926 0.3825 0.1584 0.144 Uiso 1 1 calc R
H24B H 0.2411 0.4802 0.1233 0.144 Uiso 1 1 calc R
H24C H 0.2553 0.3883 0.0859 0.144 Uiso 1 1 calc R
Cd2 Cd 0.49173(6) 0.16613(6) 0.23805(4) 0.0623(3) Uani 1 1 d .
S3 S 0.3251(3) 0.0889(3) 0.26527(14) 0.0790(9) Uani 1 1 d .
S4 S 0.5761(2) 0.1205(2) 0.11560(14) 0.0738(8) Uani 1 1 d .
O5 O 0.4870(5) 0.3243(5) 0.2074(3) 0.0630(19) Uani 1 1 d .
O6 O 0.4048(5) 0.2988(5) 0.3109(3) 0.069(2) Uani 1 1 d .
O7 O 0.6466(6) 0.1512(6) 0.2868(3) 0.083(2) Uani 1 1 d .
O8 O 0.5963(7) 0.0445(8) 0.3604(5) 0.115(4) Uani 1 1 d .
N9 N 0.1260(8) 0.1637(7) 0.5851(4) 0.076(3) Uani 1 1 d .
H9A H 0.1801 0.1603 0.5514 0.091 Uiso 1 1 calc R
N10 N 0.1342(7) 0.1209(6) 0.4433(4) 0.058(2) Uani 1 1 d .
N11 N 0.1747(7) 0.1124(6) 0.3736(4) 0.058(2) Uani 1 1 d .
H11N H 0.1276 0.1151 0.3452 0.070 Uiso 1 1 calc R
N12 N 0.3566(7) 0.0934(7) 0.3942(4) 0.081(3) Uani 1 1 d .
H12A H 0.3322 0.0969 0.4371 0.097 Uiso 1 1 calc R
H12B H 0.4280 0.0855 0.3800 0.097 Uiso 1 1 calc R
N13 N 1.1050(7) 0.1648(7) 0.0543(4) 0.070(3) Uani 1 1 d .
H13N H 1.0419 0.1671 0.0810 0.084 Uiso 1 1 calc R
N14 N 0.8838(6) 0.1339(6) 0.0301(4) 0.054(2) Uani 1 1 d .
N15 N 0.7710(7) 0.1246(6) 0.0421(4) 0.064(2) Uani 1 1 d .
H15N H 0.7394 0.1118 0.0095 0.077 Uiso 1 1 calc R
N16 N 0.7628(7) 0.1584(6) 0.1523(4) 0.067(2) Uani 1 1 d .
H16A H 0.8316 0.1659 0.1429 0.080 Uiso 1 1 calc R
H16B H 0.7269 0.1659 0.1929 0.080 Uiso 1 1 calc R
C25 C 0.1335(13) 0.1818(10) 0.6511(6) 0.101(5) Uani 1 1 d .
H25 H 0.1977 0.1923 0.6661 0.121 Uiso 1 1 calc R
C26 C 0.0333(14) 0.1817(10) 0.6900(7) 0.099(4) Uani 1 1 d .
H26 H 0.0163 0.1922 0.7362 0.118 Uiso 1 1 calc R
C27 C -0.0416(12) 0.1633(9) 0.6492(6) 0.082(4) Uani 1 1 d .
C28 C -0.1554(12) 0.1544(10) 0.6602(7) 0.096(4) Uani 1 1 d .
H28 H -0.1967 0.1598 0.7036 0.115 Uiso 1 1 calc R
C29 C -0.2067(13) 0.1376(11) 0.6061(7) 0.107(5) Uani 1 1 d .
H29 H -0.2821 0.1322 0.6132 0.128 Uiso 1 1 calc R
C30 C -0.1436(9) 0.1292(9) 0.5417(6) 0.080(4) Uani 1 1 d .
H30 H -0.1792 0.1188 0.5060 0.096 Uiso 1 1 calc R
C31 C -0.0335(9) 0.1351(7) 0.5277(5) 0.061(3) Uani 1 1 d .
C32 C 0.0198(9) 0.1521(8) 0.5820(5) 0.065(3) Uani 1 1 d .
C33 C 0.0286(9) 0.1250(8) 0.4589(5) 0.069(3) Uani 1 1 d .
H33 H -0.0123 0.1214 0.4239 0.083 Uiso 1 1 calc R
C34 C 0.2853(8) 0.1001(8) 0.3508(5) 0.065(3) Uani 1 1 d .
C35 C 1.2022(10) 0.1802(10) 0.0719(6) 0.086(4) Uani 1 1 d .
H35 H 1.2106 0.1934 0.1153 0.103 Uiso 1 1 calc R
C36 C 1.2841(10) 0.1737(10) 0.0180(6) 0.089(4) Uani 1 1 d .
H36 H 1.3573 0.1825 0.0173 0.107 Uiso 1 1 calc R
C37 C 1.2384(10) 0.1509(9) -0.0376(6) 0.075(3) Uani 1 1 d .
C38 C 1.2785(10) 0.1339(10) -0.1059(6) 0.088(4) Uani 1 1 d .
H38 H 1.3525 0.1375 -0.1239 0.105 Uiso 1 1 calc R
C39 C 1.2086(10) 0.1118(9) -0.1464(6) 0.085(4) Uani 1 1 d .
H39 H 1.2364 0.0990 -0.1916 0.102 Uiso 1 1 calc R
C40 C 1.0957(10) 0.1083(8) -0.1208(5) 0.075(3) Uani 1 1 d .
H40 H 1.0498 0.0943 -0.1497 0.089 Uiso 1 1 calc R
C41 C 1.0509(8) 0.1250(7) -0.0542(5) 0.060(3) Uani 1 1 d .
C42 C 1.1245(9) 0.1449(8) -0.0127(5) 0.063(3) Uani 1 1 d .
C43 C 0.9342(9) 0.1194(8) -0.0303(5) 0.067(3) Uani 1 1 d .
H43 H 0.8929 0.1041 -0.0614 0.080 Uiso 1 1 calc R
C44 C 0.7126(8) 0.1356(7) 0.1045(5) 0.057(3) Uani 1 1 d .
C45 C 0.4366(9) 0.3498(7) 0.2632(4) 0.052(3) Uani 1 1 d .
C46 C 0.4110(10) 0.4534(9) 0.2754(7) 0.094(4) Uani 1 1 d .
H46A H 0.3305 0.4765 0.2828 0.142 Uiso 1 1 calc R
H46B H 0.4436 0.4875 0.2362 0.142 Uiso 1 1 calc R
H46C H 0.4429 0.4619 0.3148 0.142 Uiso 1 1 calc R
C47 C 0.6614(8) 0.0924(9) 0.3367(5) 0.066(3) Uani 1 1 d .
C48 C 0.7658(10) 0.0833(11) 0.3670(6) 0.108(5) Uani 1 1 d .
H48A H 0.7662 0.0381 0.4056 0.161 Uiso 1 1 calc R
H48B H 0.7692 0.1430 0.3814 0.161 Uiso 1 1 calc R
H48C H 0.8303 0.0629 0.3336 0.161 Uiso 1 1 calc R
O9 O 0.6303(8) -0.1012(8) 0.4605(5) 0.111(3) Uani 1 1 d .
H9B H 0.6279 -0.0511 0.4375 0.166 Uiso 1 1 calc R
C49 C 0.5250(18) -0.1293(13) 0.4646(10) 0.167(8) Uani 1 1 d .
H49A H 0.5228 -0.1816 0.4978 0.251 Uiso 1 1 calc R
H49B H 0.5173 -0.1472 0.4207 0.251 Uiso 1 1 calc R
H49C H 0.4640 -0.0779 0.4779 0.251 Uiso 1 1 calc R
O10 O 0.0504(8) 0.5990(9) 0.0401(5) 0.124(4) Uani 1 1 d .
H10 H 0.0616 0.5564 0.0701 0.186 Uiso 1 1 calc R
C50 C -0.057(2) 0.6248(17) 0.0373(14) 0.253(14) Uani 1 1 d .
H50A H -0.0812 0.5785 0.0161 0.379 Uiso 1 1 calc R
H50B H -0.0715 0.6839 0.0109 0.379 Uiso 1 1 calc R
H50C H -0.0967 0.6313 0.0827 0.379 Uiso 1 1 calc R
O11 O -0.0579(13) 0.3990(11) 0.5752(7) 0.182(6) Uani 1 1 d .
H11A H -0.0363 0.3969 0.6125 0.273 Uiso 1 1 calc RD
C51 C -0.1736(16) 0.3942(16) 0.5850(15) 0.243(14) Uani 1 1 d .
H51A H -0.2175 0.4462 0.6096 0.364 Uiso 1 1 calc RD
H51B H -0.1831 0.3364 0.6105 0.364 Uiso 1 1 calc RD
H51C H -0.1989 0.3966 0.5413 0.364 Uiso 1 1 calc R
O12 O 0.7036(10) 0.0571(10) -0.0698(6) 0.158(5) Uani 1 1 d .
H12C H 0.7277 0.0003 -0.0714 0.237 Uiso 1 1 calc RD
C52 C 0.6125(17) 0.0809(14) -0.0961(11) 0.188(10) Uani 1 1 d .
H52A H 0.6043 0.1447 -0.1152 0.282 Uiso 1 1 calc R
H52B H 0.5493 0.0756 -0.0615 0.282 Uiso 1 1 calc RD
H52C H 0.6150 0.0404 -0.1315 0.282 Uiso 1 1 calc R

loop_
_atom_site_aniso_label
_atom_site_aniso_U_11
_atom_site_aniso_U_22
_atom_site_aniso_U_33
_atom_site_aniso_U_23
_atom_site_aniso_U_13
_atom_site_aniso_U_12
Cd1 0.0562(5) 0.0876(6) 0.0580(5) -0.0021(4) -0.0176(4) -0.0176(4)
S1 0.0447(15) 0.123(3) 0.0626(16) -0.0242(16) -0.0071(13) -0.0083(15)
S2 0.0529(16) 0.120(3) 0.0615(16) -0.0115(16) -0.0165(14) -0.0125(16)
O1 0.073(5) 0.101(6) 0.044(4) 0.002(4) -0.019(4) -0.034(4)
O2 0.064(4) 0.083(5) 0.054(4) -0.002(3) -0.016(3) -0.028(4)
O3 0.099(6) 0.123(7) 0.044(4) 0.014(4) -0.004(4) -0.052(5)
O4 0.056(5) 0.178(10) 0.130(7) 0.045(7) -0.024(5) -0.052(6)
N1 0.068(6) 0.106(8) 0.059(6) -0.012(5) -0.015(5) -0.015(5)
N2 0.052(5) 0.075(6) 0.062(5) -0.011(4) -0.015(4) -0.010(4)
N3 0.046(5) 0.095(7) 0.050(5) -0.009(4) -0.007(4) -0.022(4)
N4 0.048(5) 0.116(8) 0.050(5) -0.009(5) -0.018(5) -0.011(5)
N5 0.086(7) 0.096(8) 0.052(6) 0.002(5) 0.006(5) -0.016(6)
N6 0.043(4) 0.083(6) 0.047(5) 0.006(4) -0.006(4) -0.008(4)
N7 0.038(4) 0.093(7) 0.048(5) -0.005(4) -0.003(4) -0.015(4)
N8 0.060(6) 0.147(10) 0.045(5) 0.024(5) -0.013(5) -0.038(6)
C1 0.062(8) 0.145(13) 0.090(9) -0.011(8) -0.016(7) -0.014(8)
C2 0.059(8) 0.137(13) 0.102(10) -0.012(9) -0.030(8) -0.021(8)
C3 0.075(8) 0.104(10) 0.091(9) -0.030(7) -0.031(8) -0.012(7)
C4 0.076(9) 0.136(13) 0.102(10) -0.036(9) -0.037(9) -0.010(8)
C5 0.083(10) 0.172(16) 0.097(10) -0.066(10) -0.039(9) -0.014(10)
C6 0.097(9) 0.108(11) 0.083(8) -0.032(7) -0.037(8) -0.014(8)
C7 0.067(7) 0.074(8) 0.053(6) -0.017(5) -0.016(6) -0.003(6)
C8 0.070(8) 0.071(8) 0.069(7) -0.013(6) -0.022(7) -0.008(6)
C9 0.057(6) 0.087(8) 0.055(6) -0.006(5) -0.008(5) -0.018(6)
C10 0.044(6) 0.083(8) 0.050(6) -0.010(5) -0.002(5) -0.008(5)
C11 0.123(13) 0.113(12) 0.078(10) -0.003(8) 0.017(9) -0.001(9)
C12 0.186(19) 0.114(13) 0.066(9) -0.024(8) -0.010(12) -0.020(12)
C13 0.121(12) 0.089(10) 0.065(8) 0.010(7) 0.004(9) -0.038(9)
C14 0.175(17) 0.122(13) 0.081(10) 0.016(9) -0.062(12) -0.057(12)
C15 0.142(14) 0.133(13) 0.074(9) 0.020(9) -0.049(10) -0.062(11)
C16 0.109(10) 0.112(11) 0.083(8) 0.019(7) -0.039(8) -0.049(8)
C17 0.060(7) 0.086(8) 0.050(6) -0.002(5) -0.003(6) -0.020(6)
C18 0.078(8) 0.056(7) 0.057(7) 0.012(5) -0.012(6) -0.022(6)
C19 0.050(6) 0.094(9) 0.057(6) 0.014(5) -0.014(5) -0.026(6)
C20 0.045(6) 0.071(7) 0.051(6) 0.012(5) -0.006(5) -0.008(5)
C21 0.055(6) 0.059(7) 0.041(5) 0.009(5) -0.001(5) -0.020(5)
C22 0.129(12) 0.111(12) 0.083(8) 0.002(8) -0.046(9) -0.029(9)
C23 0.047(6) 0.105(9) 0.055(6) -0.012(6) -0.009(5) -0.027(6)
C24 0.065(8) 0.124(12) 0.101(9) 0.015(8) -0.013(7) -0.036(7)
Cd2 0.0496(4) 0.0793(6) 0.0570(5) -0.0008(4) -0.0011(4) -0.0182(4)
S3 0.0700(18) 0.118(3) 0.0603(16) -0.0096(16) -0.0011(15) -0.0479(18)
S4 0.0467(15) 0.111(3) 0.0706(17) -0.0234(16) -0.0002(13) -0.0291(15)
O5 0.042(4) 0.084(5) 0.059(4) -0.005(4) -0.001(3) -0.009(3)
O6 0.059(4) 0.097(6) 0.049(4) -0.009(4) 0.004(3) -0.021(4)
O7 0.070(5) 0.129(7) 0.041(4) 0.024(4) -0.008(3) -0.018(4)
O8 0.059(5) 0.154(9) 0.130(7) 0.059(7) -0.033(5) -0.036(6)
N9 0.077(7) 0.097(8) 0.057(5) -0.004(5) -0.011(5) -0.023(5)
N10 0.057(5) 0.070(6) 0.044(5) 0.005(4) -0.008(4) -0.012(4)
N11 0.053(5) 0.081(6) 0.047(5) 0.000(4) -0.014(4) -0.027(4)
N12 0.048(5) 0.146(9) 0.048(5) 0.009(5) -0.002(4) -0.028(5)
N13 0.065(6) 0.101(8) 0.050(5) -0.018(5) 0.002(4) -0.031(5)
N14 0.049(5) 0.074(6) 0.044(5) -0.006(4) -0.005(4) -0.027(4)
N15 0.050(5) 0.097(7) 0.055(5) -0.006(5) -0.009(4) -0.034(5)
N16 0.052(5) 0.109(8) 0.045(4) -0.014(4) 0.001(4) -0.029(5)
C25 0.106(11) 0.136(13) 0.063(8) -0.021(8) -0.024(8) -0.014(9)
C26 0.124(12) 0.109(11) 0.063(8) -0.016(7) -0.016(9) -0.019(9)
C27 0.096(10) 0.083(9) 0.061(7) 0.007(6) -0.012(7) -0.014(7)
C28 0.085(10) 0.109(11) 0.078(9) 0.000(7) 0.026(8) -0.014(8)
C29 0.089(10) 0.131(13) 0.093(10) 0.015(9) 0.002(9) -0.027(9)
C30 0.058(7) 0.111(11) 0.071(8) 0.006(7) -0.001(6) -0.030(7)
C31 0.070(7) 0.067(7) 0.046(6) 0.005(5) -0.003(5) -0.020(6)
C32 0.068(7) 0.073(8) 0.046(6) 0.007(5) 0.004(5) -0.013(6)
C33 0.060(7) 0.086(8) 0.052(6) -0.001(5) 0.000(5) -0.004(6)
C34 0.052(6) 0.087(8) 0.059(6) 0.014(5) -0.010(5) -0.028(5)
C35 0.064(7) 0.124(12) 0.081(8) -0.034(7) -0.018(7) -0.027(7)
C36 0.062(7) 0.139(13) 0.079(8) -0.025(8) -0.003(7) -0.045(8)
C37 0.071(8) 0.081(9) 0.074(8) -0.018(6) 0.022(6) -0.038(6)
C38 0.063(7) 0.117(11) 0.078(8) -0.009(7) 0.015(7) -0.025(7)
C39 0.073(8) 0.109(11) 0.071(7) -0.009(7) 0.004(7) -0.026(7)
C40 0.075(8) 0.098(10) 0.053(7) -0.007(6) 0.002(6) -0.029(7)
C41 0.059(6) 0.072(8) 0.051(6) 0.010(5) -0.005(5) -0.026(5)
C42 0.066(7) 0.071(8) 0.053(6) -0.001(5) 0.000(5) -0.023(6)
C43 0.065(7) 0.085(8) 0.060(7) -0.014(6) -0.014(6) -0.027(6)
C44 0.049(6) 0.061(7) 0.061(6) 0.001(5) -0.008(5) -0.017(5)
C45 0.067(6) 0.065(7) 0.022(5) 0.001(5) -0.005(5) -0.015(5)
C46 0.084(9) 0.087(10) 0.115(10) -0.001(8) -0.021(8) -0.019(7)
C47 0.034(5) 0.101(9) 0.061(7) 0.000(6) 0.002(5) -0.017(6)
C48 0.070(8) 0.159(14) 0.098(9) 0.013(9) -0.035(8) -0.027(8)
O9 0.086(6) 0.159(10) 0.091(6) 0.037(6) -0.031(5) -0.041(6)
C49 0.20(2) 0.132(17) 0.168(17) 0.030(13) -0.067(17) -0.028(15)
O10 0.072(6) 0.192(12) 0.095(7) 0.045(7) -0.011(5) -0.026(6)
C50 0.25(3) 0.17(3) 0.31(4) 0.03(2) -0.07(3) 0.01(2)
O11 0.155(12) 0.168(13) 0.196(13) -0.010(11) 0.035(11) -0.021(10)
C51 0.17(2) 0.15(2) 0.39(4) 0.08(2) -0.03(3) -0.049(18)
O12 0.109(8) 0.246(15) 0.146(9) -0.072(10) -0.049(8) -0.044(9)
C52 0.181(19) 0.17(2) 0.23(2) 0.006(16) -0.136(19) -0.012(15)

loop_
_atom_type_symbol
_atom_type_description
_atom_type_scat_dispersion_real
_atom_type_scat_dispersion_imag
_atom_type_scat_source
C C 0.0033 0.0016 'International Tables Vol C Tables 4.2.6.8 and 6.1.1.4'
H H 0.0000 0.0000 'International Tables Vol C Tables 4.2.6.8 and 6.1.1.4'
Cd Cd -0.8075 1.2024 'International Tables Vol C Tables 4.2.6.8 and 6.1.1.4'
N N 0.0061 0.0033 'International Tables Vol C Tables 4.2.6.8 and 6.1.1.4'
O O 0.0106 0.0060 'International Tables Vol C Tables 4.2.6.8 and 6.1.1.4'
S S 0.1246 0.1234 'International Tables Vol C Tables 4.2.6.8 and 6.1.1.4'

loop_
_geom_angle_atom_site_label_1
_geom_angle_atom_site_label_2
_geom_angle_atom_site_label_3
_geom_angle
_geom_angle_publ_flag
O3 Cd1 O1 90.2(3) y
O3 Cd1 O2 85.6(3) y
O1 Cd1 O2 53.6(2) y
O3 Cd1 S2 132.8(2) y
O1 Cd1 S2 127.99(19) y
O2 Cd1 S2 95.76(16) y
O3 Cd1 S1 101.0(2) y
O1 Cd1 S1 93.07(18) y
O2 Cd1 S1 146.33(16) y
S2 Cd1 S1 103.07(10) y
C10 S1 Cd1 105.4(4) y
C20 S2 Cd1 103.0(3) y
C21 O1 Cd1 95.3(5) ?
C21 O2 Cd1 86.5(6) ?
C23 O3 Cd1 119.5(7) ?
C1 N1 C8 109.4(9) ?
C9 N2 N3 112.9(8) ?
C10 N3 N2 118.0(8) ?
C11 N5 C18 107.5(11) ?
C19 N6 N7 113.8(8) ?
C20 N7 N6 119.6(8) ?
C2 C1 N1 109.2(12) ?
C1 C2 C3 107.8(11) ?
C4 C3 C2 136.4(12) ?
C4 C3 C8 115.3(13) ?
C2 C3 C8 108.3(10) ?
C5 C4 C3 121.6(11) ?
C4 C5 C6 121.4(12) ?
C7 C6 C5 120.8(13) ?
C6 C7 C8 116.3(10) ?
C6 C7 C9 118.2(11) ?
C8 C7 C9 125.5(9) ?
N1 C8 C7 130.2(9) ?
N1 C8 C3 105.3(11) ?
C7 C8 C3 124.5(10) ?
N2 C9 C7 122.2(10) ?
N4 C10 N3 119.3(8) ?
N4 C10 S1 125.1(7) ?
N3 C10 S1 115.6(8) ?
C12 C11 N5 110.5(15) ?
C11 C12 C13 108.0(13) ?
C14 C13 C18 119.2(14) ?
C14 C13 C12 134.8(15) ?
C18 C13 C12 106.1(13) ?
C13 C14 C15 121.0(13) ?
C14 C15 C16 117.9(14) ?
C17 C16 C15 124.7(14) ?
C16 C17 C18 115.7(10) ?
C16 C17 C19 120.6(11) ?
C18 C17 C19 123.7(9) ?
N5 C18 C17 130.5(9) ?
N5 C18 C13 107.9(11) ?
C17 C18 C13 121.5(11) ?
N6 C19 C17 122.7(10) ?
N7 C20 N8 120.6(9) ?
N7 C20 S2 116.7(8) ?
N8 C20 S2 122.7(8) ?
O1 C21 O2 124.5(10) ?
O1 C21 C22 120.2(8) ?
O2 C21 C22 115.2(9) ?
O4 C23 O3 122.8(10) ?
O4 C23 C24 117.7(10) ?
O3 C23 C24 119.6(9) ?
O7 Cd2 O5 91.8(3) ?
O7 Cd2 O6 87.1(3) ?
O5 Cd2 O6 53.6(2) ?
O7 Cd2 S3 132.4(2) ?
O5 Cd2 S3 126.68(17) ?
O6 Cd2 S3 94.50(19) ?
O7 Cd2 S4 101.9(2) ?
O5 Cd2 S4 92.1(2) ?
O6 Cd2 S4 145.07(18) ?
S3 Cd2 S4 103.30(10) ?
C34 S3 Cd2 103.4(4) ?
C44 S4 Cd2 105.6(4) ?
C45 O5 Cd2 94.1(6) ?
C45 O6 Cd2 86.7(6) ?
C47 O7 Cd2 118.6(7) ?
C32 N9 C25 109.3(10) ?
C33 N10 N11 114.5(8) ?
C34 N11 N10 120.9(7) ?
C35 N13 C42 108.6(9) ?
C43 N14 N15 115.3(8) ?
C44 N15 N14 119.4(8) ?
C26 C25 N9 109.0(13) ?
C25 C26 C27 108.5(12) ?
C26 C27 C28 135.1(13) ?
C26 C27 C32 106.8(12) ?
C28 C27 C32 118.1(11) ?
C29 C28 C27 120.3(12) ?
C30 C29 C28 119.1(13) ?
C31 C30 C29 123.9(12) ?
C30 C31 C32 117.8(10) ?
C30 C31 C33 121.4(10) ?
C32 C31 C33 120.9(10) ?
N9 C32 C31 132.6(10) ?
N9 C32 C27 106.5(10) ?
C31 C32 C27 120.9(10) ?
N10 C33 C31 124.8(10) ?
N12 C34 N11 119.3(9) ?
N12 C34 S3 123.7(8) ?
N11 C34 S3 116.9(7) ?
C36 C35 N13 110.8(10) ?
C35 C36 C37 107.2(10) ?
C38 C37 C36 135.8(12) ?
C38 C37 C42 117.8(11) ?
C36 C37 C42 106.5(10) ?
C39 C38 C37 120.0(11) ?
C38 C39 C40 120.9(12) ?
C41 C40 C39 121.9(11) ?
C40 C41 C42 116.5(10) ?
C40 C41 C43 119.5(10) ?
C42 C41 C43 124.0(10) ?
N13 C42 C41 130.1(10) ?
N13 C42 C37 107.0(9) ?
C41 C42 C37 122.9(10) ?
N14 C43 C41 124.9(9) ?
N16 C44 N15 118.4(9) ?
N16 C44 S4 125.0(8) ?
N15 C44 S4 116.6(7) ?
O6 C45 O5 125.6(10) ?
O6 C45 C46 115.5(10) ?
O5 C45 C46 118.9(9) ?
O8 C47 O7 123.8(9) ?
O8 C47 C48 119.1(10) ?
O7 C47 C48 117.2(11) ?

loop_
_geom_bond_atom_site_label_1
_geom_bond_atom_site_label_2
_geom_bond_distance
_geom_bond_publ_flag
Cd1 O3 2.219(8) y
Cd1 O1 2.319(8) y
Cd1 O2 2.488(7) y
Cd1 S2 2.510(3) y
Cd1 S1 2.583(3) y
S1 C10 1.727(10) y
S2 C20 1.727(10) y
O1 C21 1.209(11) y
O2 C21 1.247(9) y
O3 C23 1.240(12) y
O4 C23 1.241(12) y
N1 C1 1.382(15) ?
N1 C8 1.393(13) ?
N2 C9 1.287(12) y
N2 N3 1.388(10) y
N3 C10 1.342(11) y
N4 C10 1.299(11) y
N5 C11 1.381(15) ?
N5 C18 1.388(14) ?
N6 C19 1.282(11) y
N6 N7 1.403(10) y
N7 C20 1.312(11) y
N8 C20 1.315(12) y
C1 C2 1.351(16) ?
C2 C3 1.405(17) ?
C3 C4 1.395(17) ?
C3 C8 1.420(15) ?
C4 C5 1.349(18) ?
C5 C6 1.402(15) ?
C6 C7 1.375(14) ?
C7 C8 1.396(15) ?
C7 C9 1.457(13) ?
C11 C12 1.35(2) ?
C12 C13 1.42(2) ?
C13 C14 1.36(2) ?
C13 C18 1.420(16) ?
C14 C15 1.37(2) ?
C15 C16 1.393(16) ?
C16 C17 1.364(15) ?
C17 C18 1.391(14) ?
C17 C19 1.437(13) ?
C21 C22 1.554(16) ?
C23 C24 1.483(15) ?
Cd2 O7 2.219(7) ?
Cd2 O5 2.322(7) ?
Cd2 O6 2.487(7) ?
Cd2 S3 2.503(3) ?
Cd2 S4 2.583(3) ?
S3 C34 1.707(10) ?
S4 C44 1.708(10) ?
O5 C45 1.231(10) ?
O6 C45 1.213(11) ?
O7 C47 1.250(12) ?
O8 C47 1.187(13) ?
N9 C32 1.358(13) ?
N9 C25 1.388(13) ?
N10 C33 1.268(12) ?
N10 N11 1.404(10) ?
N11 C34 1.334(12) ?
N12 C34 1.301(11) ?
N13 C35 1.359(12) ?
N13 C42 1.366(12) ?
N14 C43 1.275(12) ?
N14 N15 1.397(10) ?
N15 C44 1.337(12) ?
N16 C44 1.317(11) ?
C25 C26 1.341(18) ?
C26 C27 1.399(17) ?
C27 C28 1.407(17) ?
C27 C32 1.431(15) ?
C28 C29 1.394(18) ?
C29 C30 1.389(17) ?
C30 C31 1.350(14) ?
C31 C32 1.416(14) ?
C31 C33 1.458(14) ?
C35 C36 1.340(16) ?
C36 C37 1.414(15) ?
C37 C38 1.396(15) ?
C37 C42 1.421(15) ?
C38 C39 1.372(16) ?
C39 C40 1.403(16) ?
C40 C41 1.376(14) ?
C41 C42 1.406(14) ?
C41 C43 1.447(14) ?
C45 C46 1.517(15) ?
C47 C48 1.469(13) ?
O9 C49 1.42(2) ?
O10 C50 1.29(2) ?
O11 C51 1.41(3) ?
O12 C52 1.267(16) ?

loop_
_geom_hbond_atom_site_label_D
_geom_hbond_atom_site_label_H
_geom_hbond_atom_site_label_A
_geom_hbond_distance_DH
_geom_hbond_distance_HA
_geom_hbond_distance_DA
_geom_hbond_angle_DHA
_geom_hbond_site_symmetry_A
N1 H1N O6 0.86 2.17 2.891(10) 141.3 .
N1 H1N N2 0.86 2.49 2.964(12) 115.6 .
N3 H3N O11 0.86 1.96 2.811(16) 168.5 .
N4 H4A O6 0.86 2.11 2.849(11) 143.5 .
N4 H4B O3 0.86 1.97 2.816(10) 169.2 .
N5 H5N O10 0.86 2.26 2.917(15) 132.7 2_565
N5 H5N N6 0.86 2.44 2.898(12) 114.3 .
N7 H7N O5 0.86 2.00 2.807(10) 155.9 1_455
N8 H8A O10 0.86 2.16 2.925(13) 147.4 2_565
N8 H8B O4 0.86 1.97 2.810(12) 166.8 .
N9 H9A O9 0.86 2.27 2.937(14) 134.7 2_656
N9 H9A N10 0.86 2.46 2.931(11) 115.2 .
N11 H11N O1 0.86 1.98 2.789(9) 157.2 .
N12 H12A O9 0.86 2.17 2.932(12) 148.3 2_656
N12 H12B O8 0.86 2.00 2.844(12) 168.4 .
N13 H13N O2 0.86 2.18 2.891(11) 140.1 1_655
N13 H13N N14 0.86 2.48 2.959(11) 116.1 .
N15 H15N O12 0.86 1.99 2.830(12) 165.0 .
N16 H16A O2 0.86 2.13 2.869(10) 143.8 1_655
N16 H16B O7 0.86 1.98 2.823(10) 166.7 .
O9 H9B O8 0.82 1.99 2.766(12) 158.4 .
O10 H10 O4 0.82 1.91 2.706(13) 162.5 .
